data_7005812
loop_
_publ_author_name
'Newman, Christopher P.'
'Casey-Green, Katherine'
'Clarkson, Guy J.'
'Cave, Gareth W. V.'
'Errington, W.'
'Rourke, Jonathan P.'

_publ_section_title
;
 Cyclometallated platinum(II) complexes: oxidation to, and C-H
 activation by, platinum(IV).
;
_journal_issue 29
_journal_name_full 'Dalton transactions (Cambridge, England : 2003)'
_journal_page_first 3170
_journal_page_last 3182
_journal_paper_doi 10.1039/b705609e
_journal_year 2007
_chemical_formula_sum 'C23 H17 Cl5 N2 Pt'
_chemical_formula_weight 693.73
_chemical_name_systematic
;
?
;
_space_group_IT_number 2
_symmetry_cell_setting triclinic
_symmetry_space_group_name_Hall '-P 1'
_symmetry_space_group_name_H-M 'P -1'
_atom_sites_solution_hydrogens geom
_atom_sites_solution_primary direct
_atom_sites_solution_secondary difmap
_audit_creation_method SHELXL-97
_cell_angle_alpha 81.3380(10)
_cell_angle_beta 79.2530(10)
_cell_angle_gamma 64.6860(10)
_cell_formula_units_Z 2
_cell_length_a 9.5988(4)
_cell_length_b 11.0181(5)
_cell_length_c 12.4407(5)
_cell_measurement_reflns_used 3890
_cell_measurement_temperature 180(2)
_cell_measurement_theta_max 27.11
_cell_measurement_theta_min 3.16
_cell_volume 1164.81(9)
_computing_cell_refinement 'SAINT (Siemens, 1995)'
_computing_data_collection 'SMART (Siemens, 1994)'
_computing_data_reduction 'SAINT (Siemens, 1995)'
_computing_molecular_graphics 'SHELXTL (Sheldrick, 1997)'
_computing_publication_material 'SHELXTL (Sheldrick, 1997)'
_computing_structure_refinement 'SHELXL-97 (Sheldrick, 1997)'
_computing_structure_solution 'SHELXS-97 (Sheldrick, 1990)'
_diffrn_ambient_temperature 180(2)
_diffrn_detector_area_resol_mean 8.192
_diffrn_measured_fraction_theta_full 0.955
_diffrn_measured_fraction_theta_max 0.848
_diffrn_measurement_device_type 'Siemens SMART diffractometer'
_diffrn_measurement_method '\w scans'
_diffrn_radiation_monochromator graphite
_diffrn_radiation_source 'fine-focus sealed tube'
_diffrn_radiation_type MoK\a
_diffrn_radiation_wavelength 0.71073
_diffrn_reflns_av_R_equivalents 0.0257
_diffrn_reflns_av_sigmaI/netI 0.0605
_diffrn_reflns_limit_h_max 12
_diffrn_reflns_limit_h_min -6
_diffrn_reflns_limit_k_max 14
_diffrn_reflns_limit_k_min -10
_diffrn_reflns_limit_l_max 16
_diffrn_reflns_limit_l_min -15
_diffrn_reflns_number 7139
_diffrn_reflns_theta_full 25.00
_diffrn_reflns_theta_max 28.56
_diffrn_reflns_theta_min 1.67
_diffrn_standards_decay_% nil
_exptl_absorpt_coefficient_mu 6.611
_exptl_absorpt_correction_T_max 0.6213
_exptl_absorpt_correction_T_min 0.1480
_exptl_absorpt_correction_type multi-scan
_exptl_absorpt_process_details 'SADABS (Sheldrick, 1996)'
_exptl_crystal_colour yellow
_exptl_crystal_density_diffrn 1.978
_exptl_crystal_density_method 'not measured'
_exptl_crystal_description block
_exptl_crystal_F_000 664
_exptl_crystal_size_max 0.44
_exptl_crystal_size_mid 0.16
_exptl_crystal_size_min 0.10
_refine_diff_density_max 2.205
_refine_diff_density_min -1.844
_refine_diff_density_rms 0.164
_refine_ls_extinction_method none
_refine_ls_goodness_of_fit_ref 0.982
_refine_ls_hydrogen_treatment constr
_refine_ls_matrix_type full
_refine_ls_number_parameters 280
_refine_ls_number_reflns 5027
_refine_ls_number_restraints 0
_refine_ls_restrained_S_all 0.982
_refine_ls_R_factor_all 0.0427
_refine_ls_R_factor_gt 0.0342
_refine_ls_shift/su_max 0.003
_refine_ls_shift/su_mean 0.000
_refine_ls_structure_factor_coef Fsqd
_refine_ls_weighting_details 'calc w=1/[\s^2^(Fo^2^)+(0.0319P)^2^+0.0000P] where P=(Fo^2^+2Fc^2^)/3'
_refine_ls_weighting_scheme calc
_refine_ls_wR_factor_gt 0.0731
_refine_ls_wR_factor_ref 0.0757
_reflns_number_gt 4309
_reflns_number_total 5027
_reflns_threshold_expression >2sigma(I)
_cod_data_source_file b705609e.txt
_cod_data_source_block 8a
_cod_original_sg_symbol_H-M P-1
_cod_database_code 7005812

loop_
_symmetry_equiv_pos_as_xyz
'x, y, z'
'-x, -y, -z'

loop_
_atom_site_label
_atom_site_type_symbol
_atom_site_fract_x
_atom_site_fract_y
_atom_site_fract_z
_atom_site_U_iso_or_equiv
_atom_site_adp_type
_atom_site_occupancy
_atom_site_symmetry_multiplicity
_atom_site_calc_flag
_atom_site_refinement_flags
_atom_site_disorder_assembly
_atom_site_disorder_group
Pt1 Pt -0.21228(2) 1.37203(2) 0.778364(15) 0.02241(7) Uani 1 1 d . . .
Cl1 Cl -0.02170(16) 1.46606(14) 0.70456(11) 0.0331(3) Uani 1 1 d . . .
Cl2 Cl -0.42389(16) 1.59573(13) 0.79221(11) 0.0323(3) Uani 1 1 d . . .
N1 N -0.2707(5) 1.3663(4) 0.6309(3) 0.0281(10) Uani 1 1 d . . .
N2 N -0.1496(5) 1.3594(5) 0.9273(3) 0.0291(10) Uani 1 1 d . . .
C1 C -0.2127(6) 1.4106(5) 0.5337(4) 0.0285(12) Uani 1 1 d . . .
H1A H -0.1407 1.4494 0.5314 0.034 Uiso 1 1 calc R . .
C2 C -0.2569(7) 1.4003(6) 0.4374(5) 0.0358(14) Uani 1 1 d . . .
H2A H -0.2153 1.4321 0.3694 0.043 Uiso 1 1 calc R . .
C3 C -0.3604(7) 1.3446(6) 0.4391(5) 0.0398(15) Uani 1 1 d . . .
H3A H -0.3923 1.3387 0.3729 0.048 Uiso 1 1 calc R . .
C4 C -0.4177(6) 1.2970(6) 0.5389(5) 0.0365(14) Uani 1 1 d . . .
H4A H -0.4869 1.2555 0.5411 0.044 Uiso 1 1 calc R . .
C5 C -0.3748(6) 1.3096(5) 0.6359(4) 0.0285(12) Uani 1 1 d . . .
C6 C -0.4274(6) 1.2679(5) 0.7471(5) 0.0316(13) Uani 1 1 d . . .
C7 C -0.5370(7) 1.2106(7) 0.7717(5) 0.0449(16) Uani 1 1 d . . .
H7A H -0.5808 1.1966 0.7148 0.054 Uiso 1 1 calc R . .
C8 C -0.5795(8) 1.1750(7) 0.8800(6) 0.0507(18) Uani 1 1 d . . .
H8A H -0.6526 1.1356 0.8971 0.061 Uiso 1 1 calc R . .
C9 C -0.5175(7) 1.1957(6) 0.9646(5) 0.0426(16) Uani 1 1 d . . .
H9A H -0.5471 1.1695 1.0385 0.051 Uiso 1 1 calc R . .
C10 C -0.4121(6) 1.2548(5) 0.9406(4) 0.0319(13) Uani 1 1 d . . .
H10A H -0.3716 1.2711 0.9984 0.038 Uiso 1 1 calc R . .
C11 C -0.3659(6) 1.2902(5) 0.8325(4) 0.0285(12) Uani 1 1 d . . .
C12 C -0.2089(7) 1.4615(6) 0.9953(4) 0.0377(15) Uani 1 1 d . . .
H12A H -0.2923 1.5431 0.9753 0.045 Uiso 1 1 calc R . .
C13 C -0.1533(8) 1.4507(7) 1.0900(5) 0.0443(16) Uani 1 1 d . . .
H13A H -0.1984 1.5233 1.1359 0.053 Uiso 1 1 calc R . .
C14 C -0.0306(7) 1.3337(6) 1.1199(5) 0.0407(15) Uani 1 1 d . . .
H14A H 0.0111 1.3255 1.1855 0.049 Uiso 1 1 calc R . .
C15 C 0.0309(7) 1.2278(6) 1.0520(4) 0.0358(14) Uani 1 1 d . . .
H15A H 0.1125 1.1453 1.0728 0.043 Uiso 1 1 calc R . .
C16 C -0.0258(6) 1.2424(5) 0.9555(4) 0.0287(12) Uani 1 1 d . . .
C17 C 0.0280(6) 1.1431(5) 0.8737(4) 0.0273(12) Uani 1 1 d . . .
C18 C 0.1449(6) 1.0129(6) 0.8869(5) 0.0339(13) Uani 1 1 d . . .
H18A H 0.1919 0.9838 0.9523 0.041 Uiso 1 1 calc R . .
C19 C 0.1915(6) 0.9270(6) 0.8044(5) 0.0374(15) Uani 1 1 d . . .
H19A H 0.2711 0.8389 0.8131 0.045 Uiso 1 1 calc R . .
C20 C 0.1233(6) 0.9684(6) 0.7098(5) 0.0366(14) Uani 1 1 d . . .
H20A H 0.1570 0.9096 0.6527 0.044 Uiso 1 1 calc R . .
C21 C 0.0047(6) 1.0969(5) 0.6978(5) 0.0307(12) Uani 1 1 d . . .
H21A H -0.0438 1.1247 0.6330 0.037 Uiso 1 1 calc R . .
C22 C -0.0419(5) 1.1823(5) 0.7783(4) 0.0252(11) Uani 1 1 d . . .
Cl3 Cl -0.21467(19) 0.75471(18) 0.49052(13) 0.0495(4) Uani 1 1 d . . .
Cl4 Cl -0.48179(19) 0.91452(18) 0.63761(16) 0.0566(5) Uani 1 1 d . . .
Cl5 Cl -0.1767(2) 0.8980(2) 0.65164(18) 0.0662(5) Uani 1 1 d . . .
C23 C -0.2790(7) 0.8101(6) 0.6231(5) 0.0390(14) Uani 1 1 d . . .
H23A H -0.2604 0.7297 0.6771 0.047 Uiso 1 1 calc R . .

loop_
_atom_site_aniso_label
_atom_site_aniso_U_11
_atom_site_aniso_U_22
_atom_site_aniso_U_33
_atom_site_aniso_U_23
_atom_site_aniso_U_13
_atom_site_aniso_U_12
Pt1 0.02308(11) 0.02009(11) 0.02195(10) -0.00127(7) -0.00466(7) -0.00639(8)
Cl1 0.0375(8) 0.0360(8) 0.0308(7) -0.0007(6) -0.0040(6) -0.0207(6)
Cl2 0.0344(7) 0.0238(7) 0.0304(7) -0.0016(5) -0.0082(5) -0.0029(5)
N1 0.032(2) 0.022(2) 0.023(2) -0.0041(18) -0.0066(18) -0.0024(19)
N2 0.029(2) 0.029(3) 0.024(2) 0.0049(19) -0.0032(18) -0.010(2)
C1 0.026(3) 0.032(3) 0.027(3) -0.002(2) -0.006(2) -0.011(2)
C2 0.036(3) 0.034(3) 0.029(3) -0.002(3) -0.007(2) -0.006(3)
C3 0.039(3) 0.037(3) 0.036(3) -0.013(3) -0.015(3) -0.001(3)
C4 0.028(3) 0.038(3) 0.043(3) -0.012(3) -0.010(2) -0.009(3)
C5 0.023(3) 0.027(3) 0.036(3) -0.008(2) -0.007(2) -0.008(2)
C6 0.026(3) 0.025(3) 0.040(3) -0.005(2) -0.005(2) -0.006(2)
C7 0.039(4) 0.046(4) 0.054(4) -0.014(3) -0.001(3) -0.021(3)
C8 0.045(4) 0.041(4) 0.065(5) -0.005(3) 0.010(3) -0.023(3)
C9 0.037(3) 0.041(4) 0.046(4) 0.002(3) 0.005(3) -0.018(3)
C10 0.027(3) 0.026(3) 0.034(3) 0.003(2) -0.007(2) -0.003(2)
C11 0.028(3) 0.018(3) 0.029(3) 0.000(2) -0.005(2) 0.000(2)
C12 0.044(4) 0.027(3) 0.031(3) -0.006(2) -0.006(3) -0.003(3)
C13 0.059(4) 0.039(4) 0.034(3) -0.010(3) -0.010(3) -0.015(3)
C14 0.054(4) 0.042(4) 0.029(3) -0.002(3) -0.009(3) -0.021(3)
C15 0.040(3) 0.038(3) 0.030(3) 0.004(3) -0.008(2) -0.018(3)
C16 0.027(3) 0.027(3) 0.031(3) 0.004(2) -0.005(2) -0.011(2)
C17 0.021(3) 0.025(3) 0.033(3) 0.001(2) 0.000(2) -0.010(2)
C18 0.028(3) 0.033(3) 0.036(3) 0.007(3) -0.006(2) -0.011(2)
C19 0.025(3) 0.024(3) 0.051(4) 0.002(3) 0.001(3) -0.002(2)
C20 0.032(3) 0.029(3) 0.045(3) -0.006(3) 0.003(3) -0.011(2)
C21 0.027(3) 0.028(3) 0.037(3) -0.001(2) -0.004(2) -0.012(2)
C22 0.018(2) 0.025(3) 0.031(3) 0.003(2) -0.002(2) -0.009(2)
Cl3 0.0428(9) 0.0554(10) 0.0458(9) -0.0019(8) -0.0007(7) -0.0189(8)
Cl4 0.0394(9) 0.0436(10) 0.0738(12) -0.0069(9) -0.0006(8) -0.0071(7)
Cl5 0.0663(12) 0.0578(12) 0.0906(15) -0.0012(11) -0.0300(11) -0.0346(10)
C23 0.034(3) 0.031(3) 0.047(4) -0.002(3) -0.004(3) -0.010(3)

loop_
_atom_type_symbol
_atom_type_description
_atom_type_scat_dispersion_real
_atom_type_scat_dispersion_imag
_atom_type_scat_source
C C 0.0033 0.0016 'International Tables Vol C Tables 4.2.6.8 and 6.1.1.4'
H H 0.0000 0.0000 'International Tables Vol C Tables 4.2.6.8 and 6.1.1.4'
N N 0.0061 0.0033 'International Tables Vol C Tables 4.2.6.8 and 6.1.1.4'
Cl Cl 0.1484 0.1585 'International Tables Vol C Tables 4.2.6.8 and 6.1.1.4'
Pt Pt -1.7033 8.3905 'International Tables Vol C Tables 4.2.6.8 and 6.1.1.4'

loop_
_geom_angle_atom_site_label_1
_geom_angle_atom_site_label_2
_geom_angle_atom_site_label_3
_geom_angle
_geom_angle_site_symmetry_1
_geom_angle_site_symmetry_3
_geom_angle_publ_flag
C11 Pt1 N2 95.1(2) . . ?
C11 Pt1 C22 87.8(2) . . ?
N2 Pt1 C22 81.3(2) . . ?
C11 Pt1 N1 81.8(2) . . ?
N2 Pt1 N1 174.73(18) . . ?
C22 Pt1 N1 94.29(19) . . ?
C11 Pt1 Cl2 89.51(14) . . ?
N2 Pt1 Cl2 95.69(13) . . ?
C22 Pt1 Cl2 175.81(14) . . ?
N1 Pt1 Cl2 88.55(12) . . ?
C11 Pt1 Cl1 177.28(15) . . ?
N2 Pt1 Cl1 87.09(13) . . ?
C22 Pt1 Cl1 90.85(15) . . ?
N1 Pt1 Cl1 95.92(14) . . ?
Cl2 Pt1 Cl1 91.92(5) . . ?
C1 N1 C5 120.6(5) . . ?
C1 N1 Pt1 124.6(4) . . ?
C5 N1 Pt1 114.7(3) . . ?
C12 N2 C16 118.5(5) . . ?
C12 N2 Pt1 125.1(4) . . ?
C16 N2 Pt1 116.0(4) . . ?
N1 C1 C2 120.6(5) . . ?
N1 C1 H1A 119.7 . . ?
C2 C1 H1A 119.7 . . ?
C3 C2 C1 120.5(5) . . ?
C3 C2 H2A 119.8 . . ?
C1 C2 H2A 119.8 . . ?
C2 C3 C4 118.8(6) . . ?
C2 C3 H3A 120.6 . . ?
C4 C3 H3A 120.6 . . ?
C3 C4 C5 120.5(6) . . ?
C3 C4 H4A 119.7 . . ?
C5 C4 H4A 119.7 . . ?
N1 C5 C4 119.0(5) . . ?
N1 C5 C6 113.9(5) . . ?
C4 C5 C6 127.2(5) . . ?
C11 C6 C7 119.8(5) . . ?
C11 C6 C5 116.7(5) . . ?
C7 C6 C5 123.5(5) . . ?
C8 C7 C6 119.0(6) . . ?
C8 C7 H7A 120.5 . . ?
C6 C7 H7A 120.5 . . ?
C7 C8 C9 121.3(6) . . ?
C7 C8 H8A 119.4 . . ?
C9 C8 H8A 119.4 . . ?
C10 C9 C8 119.8(6) . . ?
C10 C9 H9A 120.1 . . ?
C8 C9 H9A 120.1 . . ?
C11 C10 C9 120.2(6) . . ?
C11 C10 H10A 119.9 . . ?
C9 C10 H10A 119.9 . . ?
C10 C11 C6 120.0(6) . . ?
C10 C11 Pt1 127.1(5) . . ?
C6 C11 Pt1 112.9(4) . . ?
C13 C12 N2 122.4(5) . . ?
C13 C12 H12A 118.8 . . ?
N2 C12 H12A 118.8 . . ?
C12 C13 C14 119.8(6) . . ?
C12 C13 H13A 120.1 . . ?
C14 C13 H13A 120.1 . . ?
C13 C14 C15 118.8(6) . . ?
C13 C14 H14A 120.6 . . ?
C15 C14 H14A 120.6 . . ?
C16 C15 C14 120.2(6) . . ?
C16 C15 H15A 119.9 . . ?
C14 C15 H15A 119.9 . . ?
C15 C16 N2 120.3(5) . . ?
C15 C16 C17 127.2(5) . . ?
N2 C16 C17 112.5(5) . . ?
C22 C17 C18 119.1(5) . . ?
C22 C17 C16 117.4(5) . . ?
C18 C17 C16 123.5(5) . . ?
C19 C18 C17 119.7(5) . . ?
C19 C18 H18A 120.1 . . ?
C17 C18 H18A 120.1 . . ?
C20 C19 C18 120.4(5) . . ?
C20 C19 H19A 119.8 . . ?
C18 C19 H19A 119.8 . . ?
C19 C20 C21 119.9(6) . . ?
C19 C20 H20A 120.1 . . ?
C21 C20 H20A 120.1 . . ?
C22 C21 C20 120.3(6) . . ?
C22 C21 H21A 119.9 . . ?
C20 C21 H21A 119.9 . . ?
C21 C22 C17 120.6(5) . . ?
C21 C22 Pt1 126.8(4) . . ?
C17 C22 Pt1 112.6(4) . . ?
Cl5 C23 Cl3 111.1(3) . . ?
Cl5 C23 Cl4 109.9(3) . . ?
Cl3 C23 Cl4 110.1(3) . . ?
Cl5 C23 H23A 108.5 . . ?
Cl3 C23 H23A 108.5 . . ?
Cl4 C23 H23A 108.5 . . ?

loop_
_geom_bond_atom_site_label_1
_geom_bond_atom_site_label_2
_geom_bond_distance
_geom_bond_site_symmetry_2
_geom_bond_publ_flag
Pt1 C11 2.007(6) . ?
Pt1 N2 2.020(4) . ?
Pt1 C22 2.030(5) . ?
Pt1 N1 2.033(4) . ?
Pt1 Cl2 2.4386(13) . ?
Pt1 Cl1 2.4435(14) . ?
N1 C1 1.347(6) . ?
N1 C5 1.374(7) . ?
N2 C12 1.365(7) . ?
N2 C16 1.381(6) . ?
C1 C2 1.378(8) . ?
C1 H1A 0.9500 . ?
C2 C3 1.369(9) . ?
C2 H2A 0.9500 . ?
C3 C4 1.383(8) . ?
C3 H3A 0.9500 . ?
C4 C5 1.389(8) . ?
C4 H4A 0.9500 . ?
C5 C6 1.458(7) . ?
C6 C11 1.405(8) . ?
C6 C7 1.410(8) . ?
C7 C8 1.382(9) . ?
C7 H7A 0.9500 . ?
C8 C9 1.392(10) . ?
C8 H8A 0.9500 . ?
C9 C10 1.388(8) . ?
C9 H9A 0.9500 . ?
C10 C11 1.387(7) . ?
C10 H10A 0.9500 . ?
C12 C13 1.351(8) . ?
C12 H12A 0.9500 . ?
C13 C14 1.381(8) . ?
C13 H13A 0.9500 . ?
C14 C15 1.394(8) . ?
C14 H14A 0.9500 . ?
C15 C16 1.370(8) . ?
C15 H15A 0.9500 . ?
C16 C17 1.468(8) . ?
C17 C22 1.393(7) . ?
C17 C18 1.402(7) . ?
C18 C19 1.381(8) . ?
C18 H18A 0.9500 . ?
C19 C20 1.376(8) . ?
C19 H19A 0.9500 . ?
C20 C21 1.394(7) . ?
C20 H20A 0.9500 . ?
C21 C22 1.359(8) . ?
C21 H21A 0.9500 . ?
Cl3 C23 1.754(6) . ?
Cl4 C23 1.778(6) . ?
Cl5 C23 1.753(7) . ?
C23 H23A 1.0000 . ?
